data_4518625
loop_
_publ_author_name
'Huang, Jingjun'
'Isaac, Matthew'
'Watt, Ryan'
'Becica, Joseph'
'Dennis, Emma'
'Saidaminov, Makhsud I.'
'Sabbers, William A.'
'Leitch, David C.'

_publ_section_title
;
 DMPDAB--Pd--MAH: A Versatile Pd(0) Source for Precatalyst Formation,
 Reaction Screening, and Preparative-Scale Synthesis
;
_journal_name_full 'ACS Catalysis'
_journal_page_first 5636
_journal_page_last 5646
_journal_paper_doi 10.1021/acscatal.1c00288
_journal_year 2021
_chemical_formula_moiety 'C38 H30 Fe O3 P2 Pd'
_chemical_formula_sum 'C38 H30 Fe O3 P2 Pd'
_chemical_formula_weight 758.81
_space_group_crystal_system monoclinic
_space_group_IT_number 9
_space_group_name_Hall 'C -2yc'
_space_group_name_H-M_alt 'C 1 c 1'
_atom_sites_solution_hydrogens geom
_atom_sites_solution_primary iterative
_audit_creation_date 2020-09-08
_audit_creation_method
;
Olex2 1.2
(compiled 2018.05.29 svn.r3508 for OlexSys, GUI svn.r5506)
;
_cell_angle_alpha 90
_cell_angle_beta 124.36(2)
_cell_angle_gamma 90
_cell_formula_units_Z 4
_cell_length_a 26.339(12)
_cell_length_b 8.380(4)
_cell_length_c 17.649(9)
_cell_measurement_reflns_used 9677
_cell_measurement_temperature 273(2)
_cell_measurement_theta_max 27.97
_cell_measurement_theta_min 2.60
_cell_volume 3216(3)
_computing_cell_refinement 'SAINT V8.38A (?, 2016)'
_computing_data_reduction 'SAINT V8.38A (?, 2016)'
_computing_molecular_graphics 'Olex2 (Dolomanov et al., 2009)'
_computing_publication_material 'Olex2 (Dolomanov et al., 2009)'
_computing_structure_refinement 'XL (Sheldrick, 2008)'
_computing_structure_solution 'olex2.solve (Bourhis et al., 2015)'
_diffrn_ambient_temperature 273.15
_diffrn_measured_fraction_theta_full 0.999
_diffrn_measured_fraction_theta_max 0.993
_diffrn_measurement_device_type 'Bruker APEX-II CCD'
_diffrn_measurement_method '\f and \w scans'
_diffrn_radiation_type MoK\a
_diffrn_radiation_wavelength 0.71073
_diffrn_reflns_av_R_equivalents 0.1286
_diffrn_reflns_av_unetI/netI 0.1243
_diffrn_reflns_Laue_measured_fraction_full 0.999
_diffrn_reflns_Laue_measured_fraction_max 0.993
_diffrn_reflns_limit_h_max 34
_diffrn_reflns_limit_h_min -34
_diffrn_reflns_limit_k_max 11
_diffrn_reflns_limit_k_min -11
_diffrn_reflns_limit_l_max 23
_diffrn_reflns_limit_l_min -23
_diffrn_reflns_number 52738
_diffrn_reflns_point_group_measured_fraction_full 0.997
_diffrn_reflns_point_group_measured_fraction_max 0.986
_diffrn_reflns_theta_full 25.242
_diffrn_reflns_theta_max 28.109
_diffrn_reflns_theta_min 2.605
_diffrn_standards_number 0
_exptl_absorpt_coefficient_mu 1.147
_exptl_absorpt_correction_T_max 0.7456
_exptl_absorpt_correction_T_min 0.6500
_exptl_absorpt_correction_type multi-scan
_exptl_absorpt_process_details
'SADABS-2016/2 (Bruker,2016/2) was used for absorption correction. wR2(int) was 0.0922 before and 0.0741 after correction. The Ratio of minimum to maximum transmission is 0.8718. The \l/2 correction factor is Not present.'
_exptl_crystal_colour orange
_exptl_crystal_colour_primary orange
_exptl_crystal_density_diffrn 1.567
_exptl_crystal_description block
_exptl_crystal_F_000 1536
_exptl_crystal_size_max 0.075
_exptl_crystal_size_mid 0.05
_exptl_crystal_size_min 0.05
_refine_diff_density_max 2.556
_refine_diff_density_min -1.187
_refine_diff_density_rms 0.146
_refine_ls_abs_structure_details
;
 Refined as an inversion twin.
;
_refine_ls_abs_structure_Flack 0.06(6)
_refine_ls_extinction_method none
_refine_ls_goodness_of_fit_ref 1.271
_refine_ls_hydrogen_treatment constr
_refine_ls_matrix_type full
_refine_ls_number_parameters 407
_refine_ls_number_reflns 7730
_refine_ls_number_restraints 2
_refine_ls_restrained_S_all 1.271
_refine_ls_R_factor_all 0.1594
_refine_ls_R_factor_gt 0.1147
_refine_ls_shift/su_max 0.000
_refine_ls_shift/su_mean 0.000
_refine_ls_structure_factor_coef Fsqd
_refine_ls_weighting_details 'w=1/[\s^2^(Fo^2^)+(0.0368P)^2^+21.0261P] where P=(Fo^2^+2Fc^2^)/3'
_refine_ls_weighting_scheme calc
_refine_ls_wR_factor_gt 0.1435
_refine_ls_wR_factor_ref 0.1548
_reflns_Friedel_coverage 0.984
_reflns_Friedel_fraction_full 0.995
_reflns_Friedel_fraction_max 0.978
_reflns_number_gt 5689
_reflns_number_total 7730
_reflns_threshold_expression 'I > 2\s(I)'
_cod_data_source_file cs1c00288_si_002.cif
_cod_data_source_block 5
_cod_database_code 4518625
_shelx_shelxl_version_number 2018/3
_shelx_space_group_comment
;
The symmetry employed for this shelxl refinement is uniquely defined
by the following loop, which should always be used as a source of
symmetry information in preference to the above space-group names.
They are only intended as comments.
;
_shelx_estimated_absorpt_t_max 0.945
_shelx_estimated_absorpt_t_min 0.919
_olex2_refinement_description
;
1. Twinned data refinement
 Scales: 0.94(6)
 0.06(6)
2. Fixed Uiso
 At 1.2 times of:
  All C(H) groups
3.a Ternary CH refined with riding coordinates:
 C1(H1), C2(H2)
3.b Aromatic/amide H refined with riding coordinates:
 C10(H10), C28(H28), C23(H23), C25(H25), C34(H34), C32(H32), C38(H38),
 C26(H26), C12(H12), C37(H37), C8(H8), C7(H7), C21(H21), C24(H24), C29(H29),
 C31(H31), C6(H6), C9(H9), C18(H18), C15(H15), C19(H19), C14(H14), C35(H35),
 C30(H30), C36(H36), C20(H20), C16(H16), C13(H13)
;
_olex2_submission_special_instructions 'No special instructions were received'

loop_
_space_group_symop_operation_xyz
'x, y, z'
'x, -y, z+1/2'
'x+1/2, y+1/2, z'
'x+1/2, -y+1/2, z+1/2'

loop_
_atom_site_label
_atom_site_type_symbol
_atom_site_fract_x
_atom_site_fract_y
_atom_site_fract_z
_atom_site_U_iso_or_equiv
_atom_site_adp_type
_atom_site_occupancy
_atom_site_site_symmetry_order
_atom_site_calc_flag
_atom_site_refinement_flags_posn
_atom_site_refinement_flags_adp
_atom_site_refinement_flags_occupancy
_atom_site_disorder_assembly
_atom_site_disorder_group
Pd1 Pd 0.50581(4) 0.84818(11) 0.50287(5) 0.0284(3) Uani 1 1 d . . . . .
Fe1 Fe 0.50609(9) 0.4843(2) 0.66784(13) 0.0320(5) Uani 1 1 d . . . . .
P1 P 0.42565(16) 0.6750(5) 0.4639(2) 0.0306(9) Uani 1 1 d . . . . .
P2 P 0.58760(16) 0.7608(4) 0.6434(2) 0.0275(8) Uani 1 1 d . . . . .
O2 O 0.5311(7) 0.9438(16) 0.3513(9) 0.073(4) Uani 1 1 d . . . . .
O1 O 0.4289(8) 0.9721(18) 0.2511(10) 0.092(5) Uani 1 1 d . . . . .
C10 C 0.3766(8) 0.919(2) 0.5093(12) 0.046(4) Uani 1 1 d . . . . .
H10 H 0.414601 0.966336 0.533157 0.055 Uiso 1 1 calc R . . . .
C28 C 0.6964(7) 0.5861(18) 0.7090(11) 0.041(4) Uani 1 1 d . . . . .
H28 H 0.710754 0.631458 0.765860 0.050 Uiso 1 1 calc R . . . .
C23 C 0.5205(7) 0.7050(17) 0.7225(10) 0.034(3) Uani 1 1 d . . . . .
H23 H 0.494388 0.791724 0.693747 0.041 Uiso 1 1 calc R . . . .
C27 C 0.6384(7) 0.6241(16) 0.6338(10) 0.032(4) Uani 1 1 d . . . . .
C5 C 0.3659(6) 0.7701(16) 0.4701(8) 0.027(3) Uani 1 1 d . . . . .
C25 C 0.5638(8) 0.476(2) 0.8071(9) 0.050(5) Uani 1 1 d . . . . .
H25 H 0.571021 0.387205 0.843755 0.061 Uiso 1 1 calc R . . . .
C17 C 0.4435(6) 0.4945(17) 0.5308(9) 0.034(3) Uani 1 1 d . . . . .
C33 C 0.6394(6) 0.9214(17) 0.7177(10) 0.033(3) Uani 1 1 d . . . . .
C11 C 0.3827(6) 0.5970(19) 0.3458(9) 0.031(3) Uani 1 1 d . . . . .
C34 C 0.6350(7) 0.9846(17) 0.7857(10) 0.038(4) Uani 1 1 d . . . . .
H34 H 0.606574 0.944275 0.796086 0.046 Uiso 1 1 calc R . . . .
C3 C 0.4713(11) 0.9868(19) 0.3272(13) 0.060(5) Uani 1 1 d . . . . .
C32 C 0.6178(8) 0.5570(19) 0.5503(10) 0.047(4) Uani 1 1 d . . . . .
H32 H 0.579029 0.582657 0.498932 0.056 Uiso 1 1 calc R . . . .
C1 C 0.4787(8) 1.0441(19) 0.4098(11) 0.048(4) Uani 1 1 d . . . . .
H1 H 0.450603 1.125368 0.406019 0.057 Uiso 1 1 calc R . . . .
C2 C 0.5413(8) 1.0527(19) 0.4791(11) 0.048(4) Uani 1 1 d . . . . .
H2 H 0.557914 1.141474 0.522857 0.057 Uiso 1 1 calc R . . . .
C38 C 0.6821(7) 0.9832(18) 0.7033(12) 0.045(4) Uani 1 1 d . . . . .
H38 H 0.685342 0.942047 0.657207 0.054 Uiso 1 1 calc R . . . .
C26 C 0.5964(7) 0.5154(18) 0.7680(10) 0.042(4) Uani 1 1 d . . . . .
H26 H 0.628982 0.458543 0.774622 0.050 Uiso 1 1 calc R . . . .
C12 C 0.3847(7) 0.444(2) 0.3241(11) 0.052(5) Uani 1 1 d . . . . .
H12 H 0.408003 0.371166 0.370976 0.062 Uiso 1 1 calc R . . . .
C22 C 0.5701(6) 0.6596(18) 0.7160(9) 0.035(3) Uani 1 1 d . . . . .
C37 C 0.7192(8) 1.1047(19) 0.7572(13) 0.054(5) Uani 1 1 d . . . . .
H37 H 0.748269 1.144722 0.747932 0.065 Uiso 1 1 calc R . . . .
C8 C 0.2782(8) 0.923(2) 0.4840(11) 0.053(5) Uani 1 1 d . . . . .
H8 H 0.248780 0.973114 0.488992 0.064 Uiso 1 1 calc R . . . .
C7 C 0.2670(7) 0.777(2) 0.4474(10) 0.048(4) Uani 1 1 d . . . . .
H7 H 0.229439 0.728119 0.426035 0.058 Uiso 1 1 calc R . . . .
C21 C 0.4151(7) 0.434(2) 0.5739(11) 0.050(4) Uani 1 1 d . . . . .
H21 H 0.381428 0.477438 0.570573 0.060 Uiso 1 1 calc R . . . .
C24 C 0.5186(7) 0.593(2) 0.7809(11) 0.049(4) Uani 1 1 d . . . . .
H24 H 0.491628 0.596707 0.799147 0.059 Uiso 1 1 calc R . . . .
C29 C 0.7327(8) 0.482(2) 0.7002(14) 0.056(5) Uani 1 1 d . . . . .
H29 H 0.771812 0.457743 0.751170 0.067 Uiso 1 1 calc R . . . .
C31 C 0.6552(10) 0.450(3) 0.5430(13) 0.074(6) Uani 1 1 d . . . . .
H31 H 0.641230 0.403188 0.486738 0.089 Uiso 1 1 calc R . . . .
C6 C 0.3098(7) 0.6982(19) 0.4408(10) 0.044(4) Uani 1 1 d . . . . .
H6 H 0.301467 0.595563 0.416572 0.053 Uiso 1 1 calc R . . . .
C4 C 0.5737(11) 0.994(2) 0.4398(14) 0.064(5) Uani 1 1 d . . . . .
C9 C 0.3331(8) 1.000(2) 0.5147(12) 0.059(5) Uani 1 1 d . . . . .
H9 H 0.340472 1.102852 0.538181 0.071 Uiso 1 1 calc R . . . .
C18 C 0.4926(6) 0.3889(16) 0.5528(9) 0.033(3) Uani 1 1 d . . . . .
H18 H 0.519020 0.398533 0.533771 0.040 Uiso 1 1 calc R . . . .
C15 C 0.3157(9) 0.651(3) 0.1850(12) 0.074(6) Uani 1 1 d . . . . .
H15 H 0.291760 0.722983 0.137361 0.089 Uiso 1 1 calc R . . . .
C19 C 0.4936(8) 0.2664(18) 0.6092(11) 0.048(4) Uani 1 1 d . . . . .
H19 H 0.520890 0.180928 0.633225 0.058 Uiso 1 1 calc R . . . .
C14 C 0.3180(9) 0.500(3) 0.1652(13) 0.073(7) Uani 1 1 d . . . . .
H14 H 0.295763 0.466253 0.104447 0.087 Uiso 1 1 calc R . . . .
C35 C 0.6734(8) 1.1085(18) 0.8385(12) 0.053(4) Uani 1 1 d . . . . .
H35 H 0.670674 1.151512 0.884688 0.064 Uiso 1 1 calc R . . . .
C30 C 0.7129(10) 0.414(2) 0.6190(15) 0.071(6) Uani 1 1 d . . . . .
H30 H 0.738005 0.343099 0.614027 0.086 Uiso 1 1 calc R . . . .
O3 O 0.6282(8) 0.982(2) 0.4738(12) 0.104(6) Uani 1 1 d . . . . .
C36 C 0.7152(7) 1.169(2) 0.8237(13) 0.056(5) Uani 1 1 d . . . . .
H36 H 0.740641 1.253066 0.859004 0.067 Uiso 1 1 calc R . . . .
C20 C 0.4475(8) 0.2945(19) 0.6226(11) 0.055(5) Uani 1 1 d . . . . .
H20 H 0.439241 0.232036 0.657933 0.066 Uiso 1 1 calc R . . . .
C16 C 0.3484(8) 0.706(2) 0.2756(12) 0.065(5) Uani 1 1 d . . . . .
H16 H 0.347262 0.813317 0.288477 0.077 Uiso 1 1 calc R . . . .
C13 C 0.3536(9) 0.394(3) 0.2352(14) 0.069(6) Uani 1 1 d . . . . .
H13 H 0.356426 0.288134 0.221964 0.083 Uiso 1 1 calc R . . . .

loop_
_atom_site_aniso_label
_atom_site_aniso_U_11
_atom_site_aniso_U_22
_atom_site_aniso_U_33
_atom_site_aniso_U_23
_atom_site_aniso_U_13
_atom_site_aniso_U_12
Pd1 0.0293(5) 0.0310(5) 0.0284(5) 0.0072(6) 0.0184(4) 0.0068(6)
Fe1 0.0353(11) 0.0326(12) 0.0271(11) -0.0003(9) 0.0169(9) -0.0055(9)
P1 0.031(2) 0.030(2) 0.029(2) -0.0029(17) 0.0153(17) 0.0026(17)
P2 0.0257(18) 0.030(2) 0.0286(19) 0.0024(16) 0.0166(16) 0.0017(16)
O2 0.101(11) 0.081(10) 0.065(9) -0.002(8) 0.065(9) 0.003(9)
O1 0.129(13) 0.091(11) 0.042(8) 0.004(8) 0.040(9) -0.003(10)
C10 0.037(9) 0.052(10) 0.052(11) -0.012(9) 0.027(9) 0.002(8)
C28 0.036(9) 0.042(9) 0.044(10) 0.006(8) 0.021(8) 0.003(7)
C23 0.038(8) 0.035(8) 0.039(9) -0.011(7) 0.027(7) -0.006(7)
C27 0.035(8) 0.030(8) 0.040(9) 0.006(7) 0.027(8) -0.002(7)
C5 0.029(8) 0.031(8) 0.010(6) -0.010(6) 0.003(6) -0.001(6)
C25 0.061(11) 0.067(12) 0.016(8) 0.001(8) 0.017(8) -0.021(10)
C17 0.037(9) 0.031(8) 0.026(8) -0.003(6) 0.013(7) -0.005(7)
C33 0.034(8) 0.032(8) 0.034(8) 0.008(7) 0.019(7) 0.010(7)
C11 0.025(8) 0.052(10) 0.012(7) -0.010(7) 0.009(6) -0.006(7)
C34 0.039(9) 0.029(8) 0.050(10) -0.003(7) 0.027(8) -0.004(7)
C3 0.105(16) 0.032(9) 0.041(11) 0.004(9) 0.039(12) -0.009(11)
C32 0.067(11) 0.051(10) 0.030(9) 0.011(8) 0.031(8) 0.018(9)
C1 0.068(13) 0.033(9) 0.050(11) 0.006(8) 0.038(10) 0.012(8)
C2 0.068(12) 0.032(9) 0.053(11) 0.009(8) 0.040(10) 0.007(8)
C38 0.049(10) 0.035(9) 0.065(11) 0.008(8) 0.041(9) -0.004(8)
C26 0.050(10) 0.043(9) 0.032(8) 0.011(7) 0.023(8) 0.004(8)
C12 0.039(9) 0.064(12) 0.041(10) -0.022(9) 0.015(8) 0.005(8)
C22 0.034(8) 0.035(8) 0.032(8) -0.004(7) 0.017(7) -0.007(7)
C37 0.052(10) 0.035(9) 0.082(14) 0.002(9) 0.042(11) -0.008(8)
C8 0.044(10) 0.078(13) 0.042(10) -0.015(10) 0.027(8) 0.000(10)
C7 0.026(8) 0.079(13) 0.038(10) 0.000(9) 0.018(8) -0.004(8)
C21 0.034(9) 0.052(11) 0.051(10) 0.003(9) 0.015(8) -0.021(8)
C24 0.045(10) 0.067(12) 0.049(10) -0.025(9) 0.035(9) -0.021(9)
C29 0.039(10) 0.057(12) 0.067(13) 0.016(10) 0.028(10) 0.011(8)
C31 0.111(17) 0.089(15) 0.050(11) 0.003(11) 0.063(13) 0.034(13)
C6 0.044(10) 0.042(10) 0.033(9) -0.011(7) 0.014(8) -0.008(8)
C4 0.092(16) 0.063(12) 0.060(13) 0.006(10) 0.057(13) 0.010(12)
C9 0.055(12) 0.057(12) 0.065(12) -0.021(9) 0.034(10) 0.000(10)
C18 0.036(8) 0.031(8) 0.027(7) -0.011(6) 0.014(7) -0.002(6)
C15 0.078(14) 0.100(18) 0.035(10) 0.013(12) 0.026(10) 0.004(14)
C19 0.059(11) 0.026(9) 0.040(9) 0.003(7) 0.017(9) 0.007(8)
C14 0.051(12) 0.14(2) 0.036(11) -0.031(13) 0.028(10) -0.021(13)
C35 0.060(11) 0.036(10) 0.060(11) -0.008(8) 0.032(9) -0.003(8)
C30 0.084(15) 0.080(14) 0.076(14) 0.032(12) 0.061(13) 0.052(12)
O3 0.089(12) 0.150(17) 0.109(13) 0.010(12) 0.077(11) 0.016(12)
C36 0.049(10) 0.025(9) 0.085(13) -0.008(9) 0.033(10) -0.016(8)
C20 0.074(13) 0.040(10) 0.041(10) -0.003(8) 0.027(9) -0.033(9)
C16 0.078(13) 0.070(13) 0.044(11) 0.002(10) 0.033(10) 0.006(11)
C13 0.060(12) 0.077(14) 0.073(14) -0.036(12) 0.040(12) -0.007(11)

loop_
_atom_type_symbol
_atom_type_description
_atom_type_scat_dispersion_real
_atom_type_scat_dispersion_imag
_atom_type_scat_source
C C 0.0033 0.0016 'International Tables Vol C Tables 4.2.6.8 and 6.1.1.4'
H H 0.0000 0.0000 'International Tables Vol C Tables 4.2.6.8 and 6.1.1.4'
Fe Fe 0.3463 0.8444 'International Tables Vol C Tables 4.2.6.8 and 6.1.1.4'
O O 0.0106 0.0060 'International Tables Vol C Tables 4.2.6.8 and 6.1.1.4'
P P 0.1023 0.0942 'International Tables Vol C Tables 4.2.6.8 and 6.1.1.4'
Pd Pd -0.9988 1.0072 'International Tables Vol C Tables 4.2.6.8 and 6.1.1.4'

loop_
_geom_angle_atom_site_label_1
_geom_angle_atom_site_label_2
_geom_angle_atom_site_label_3
_geom_angle
_geom_angle_site_symmetry_1
_geom_angle_site_symmetry_3
_geom_angle_publ_flag
P2 Pd1 P1 105.16(13) . . ?
C1 Pd1 P1 113.5(5) . . ?
C1 Pd1 P2 140.8(5) . . ?
C2 Pd1 P1 151.8(5) . . ?
C2 Pd1 P2 102.9(5) . . ?
C2 Pd1 C1 38.3(6) . . ?
C23 Fe1 C25 69.2(7) . . ?
C23 Fe1 C26 69.7(6) . . ?
C23 Fe1 C22 41.3(6) . . ?
C23 Fe1 C21 113.3(7) . . ?
C23 Fe1 C24 40.8(6) . . ?
C23 Fe1 C19 176.9(7) . . ?
C23 Fe1 C20 143.0(7) . . ?
C25 Fe1 C21 134.9(6) . . ?
C25 Fe1 C24 40.4(7) . . ?
C25 Fe1 C20 109.2(7) . . ?
C17 Fe1 C23 109.9(6) . . ?
C17 Fe1 C25 175.7(7) . . ?
C17 Fe1 C26 143.4(6) . . ?
C17 Fe1 C22 113.3(6) . . ?
C17 Fe1 C21 41.2(6) . . ?
C17 Fe1 C24 136.3(7) . . ?
C17 Fe1 C18 41.4(6) . . ?
C17 Fe1 C19 68.9(6) . . ?
C17 Fe1 C20 68.8(6) . . ?
C26 Fe1 C25 40.7(6) . . ?
C26 Fe1 C22 41.5(6) . . ?
C26 Fe1 C21 174.3(6) . . ?
C26 Fe1 C24 68.2(6) . . ?
C26 Fe1 C19 109.4(7) . . ?
C26 Fe1 C20 134.3(7) . . ?
C22 Fe1 C25 69.0(6) . . ?
C22 Fe1 C21 143.8(6) . . ?
C22 Fe1 C24 68.3(6) . . ?
C22 Fe1 C19 136.2(7) . . ?
C22 Fe1 C20 175.1(7) . . ?
C24 Fe1 C21 110.6(7) . . ?
C18 Fe1 C23 136.2(6) . . ?
C18 Fe1 C25 142.0(7) . . ?
C18 Fe1 C26 112.4(6) . . ?
C18 Fe1 C22 109.9(6) . . ?
C18 Fe1 C21 69.1(7) . . ?
C18 Fe1 C24 176.8(7) . . ?
C18 Fe1 C19 41.0(6) . . ?
C18 Fe1 C20 68.4(7) . . ?
C19 Fe1 C25 112.3(7) . . ?
C19 Fe1 C21 67.8(7) . . ?
C19 Fe1 C24 142.0(7) . . ?
C19 Fe1 C20 39.7(7) . . ?
C20 Fe1 C21 40.5(7) . . ?
C20 Fe1 C24 113.5(7) . . ?
C5 P1 Pd1 112.3(5) . . ?
C5 P1 C11 103.0(6) . . ?
C17 P1 Pd1 118.1(5) . . ?
C17 P1 C5 104.0(7) . . ?
C17 P1 C11 102.1(7) . . ?
C11 P1 Pd1 115.5(5) . . ?
C27 P2 Pd1 112.7(5) . . ?
C33 P2 Pd1 113.7(5) . . ?
C33 P2 C27 103.7(6) . . ?
C22 P2 Pd1 117.2(5) . . ?
C22 P2 C27 105.3(7) . . ?
C22 P2 C33 102.9(7) . . ?
C4 O2 C3 108.5(14) . . ?
C5 C10 C9 122.6(16) . . ?
C29 C28 C27 120.2(16) . . ?
C22 C23 Fe1 69.6(8) . . ?
C24 C23 Fe1 70.6(9) . . ?
C24 C23 C22 107.1(14) . . ?
C28 C27 P2 121.5(12) . . ?
C32 C27 P2 119.1(11) . . ?
C32 C27 C28 119.4(14) . . ?
C10 C5 P1 119.2(11) . . ?
C10 C5 C6 116.8(14) . . ?
C6 C5 P1 123.9(11) . . ?
C26 C25 Fe1 69.3(8) . . ?
C24 C25 Fe1 70.2(9) . . ?
C24 C25 C26 108.0(14) . . ?
P1 C17 Fe1 123.5(7) . . ?
C21 C17 Fe1 70.5(8) . . ?
C21 C17 P1 128.6(12) . . ?
C18 C17 Fe1 69.3(8) . . ?
C18 C17 P1 123.9(11) . . ?
C18 C17 C21 107.5(13) . . ?
C34 C33 P2 120.8(11) . . ?
C34 C33 C38 119.5(14) . . ?
C38 C33 P2 119.7(12) . . ?
C12 C11 P1 124.2(12) . . ?
C12 C11 C16 118.9(14) . . ?
C16 C11 P1 116.8(13) . . ?
C33 C34 C35 119.3(15) . . ?
O2 C3 C1 106.6(16) . . ?
O1 C3 O2 119.5(18) . . ?
O1 C3 C1 134(2) . . ?
C27 C32 C31 119.5(15) . . ?
C3 C1 Pd1 108.5(11) . . ?
C2 C1 Pd1 69.5(9) . . ?
C2 C1 C3 108.9(17) . . ?
C1 C2 Pd1 72.2(10) . . ?
C1 C2 C4 106.6(16) . . ?
C4 C2 Pd1 105.2(11) . . ?
C37 C38 C33 119.3(16) . . ?
C25 C26 Fe1 70.0(9) . . ?
C25 C26 C22 107.8(14) . . ?
C22 C26 Fe1 69.3(8) . . ?
C11 C12 C13 121.9(18) . . ?
P2 C22 Fe1 122.0(7) . . ?
C23 C22 Fe1 69.1(8) . . ?
C23 C22 P2 123.1(11) . . ?
C23 C22 C26 107.8(13) . . ?
C26 C22 Fe1 69.2(9) . . ?
C26 C22 P2 128.8(11) . . ?
C36 C37 C38 121.9(16) . . ?
C7 C8 C9 120.9(16) . . ?
C8 C7 C6 120.9(16) . . ?
C17 C21 Fe1 68.4(8) . . ?
C20 C21 Fe1 69.4(9) . . ?
C20 C21 C17 107.4(15) . . ?
C23 C24 Fe1 68.7(8) . . ?
C25 C24 Fe1 69.4(9) . . ?
C25 C24 C23 109.2(13) . . ?
C30 C29 C28 121.1(17) . . ?
C30 C31 C32 120.1(16) . . ?
C7 C6 C5 120.8(15) . . ?
O2 C4 C2 108.8(18) . . ?
O3 C4 O2 121.2(18) . . ?
O3 C4 C2 130(2) . . ?
C10 C9 C8 117.8(17) . . ?
C17 C18 Fe1 69.3(8) . . ?
C19 C18 Fe1 70.0(8) . . ?
C19 C18 C17 107.1(13) . . ?
C14 C15 C16 122(2) . . ?
C18 C19 Fe1 69.0(8) . . ?
C20 C19 Fe1 70.4(9) . . ?
C20 C19 C18 109.1(14) . . ?
C15 C14 C13 119.5(17) . . ?
C36 C35 C34 120.7(17) . . ?
C29 C30 C31 119.8(16) . . ?
C37 C36 C35 119.2(16) . . ?
C21 C20 Fe1 70.1(8) . . ?
C19 C20 Fe1 69.9(9) . . ?
C19 C20 C21 109.0(14) . . ?
C11 C16 C15 118.3(19) . . ?
C12 C13 C14 119.6(19) . . ?

loop_
_geom_bond_atom_site_label_1
_geom_bond_atom_site_label_2
_geom_bond_distance
_geom_bond_site_symmetry_2
_geom_bond_publ_flag
Pd1 P1 2.324(4) . ?
Pd1 P2 2.302(4) . ?
Pd1 C1 2.140(16) . ?
Pd1 C2 2.105(16) . ?
Fe1 C23 2.020(14) . ?
Fe1 C25 2.034(14) . ?
Fe1 C17 2.019(13) . ?
Fe1 C26 2.025(15) . ?
Fe1 C22 2.026(14) . ?
Fe1 C21 2.047(15) . ?
Fe1 C24 2.045(15) . ?
Fe1 C18 2.019(13) . ?
Fe1 C19 2.032(16) . ?
Fe1 C20 2.038(15) . ?
P1 C5 1.822(14) . ?
P1 C17 1.809(14) . ?
P1 C11 1.842(14) . ?
P2 C27 1.840(15) . ?
P2 C33 1.836(15) . ?
P2 C22 1.800(14) . ?
O2 C3 1.43(2) . ?
O2 C4 1.38(2) . ?
O1 C3 1.17(2) . ?
C10 C5 1.37(2) . ?
C10 C9 1.38(2) . ?
C28 C27 1.38(2) . ?
C28 C29 1.37(2) . ?
C23 C22 1.426(19) . ?
C23 C24 1.42(2) . ?
C27 C32 1.37(2) . ?
C5 C6 1.40(2) . ?
C25 C26 1.41(2) . ?
C25 C24 1.41(2) . ?
C17 C21 1.43(2) . ?
C17 C18 1.429(19) . ?
C33 C34 1.38(2) . ?
C33 C38 1.39(2) . ?
C11 C12 1.34(2) . ?
C11 C16 1.39(2) . ?
C34 C35 1.38(2) . ?
C3 C1 1.44(2) . ?
C32 C31 1.39(2) . ?
C1 C2 1.39(2) . ?
C2 C4 1.46(2) . ?
C38 C37 1.36(2) . ?
C26 C22 1.44(2) . ?
C12 C13 1.36(2) . ?
C37 C36 1.35(2) . ?
C8 C7 1.33(2) . ?
C8 C9 1.38(2) . ?
C7 C6 1.37(2) . ?
C21 C20 1.41(2) . ?
C29 C30 1.34(3) . ?
C31 C30 1.38(3) . ?
C4 O3 1.21(2) . ?
C18 C19 1.42(2) . ?
C15 C14 1.32(3) . ?
C15 C16 1.40(3) . ?
C19 C20 1.38(2) . ?
C14 C13 1.38(3) . ?
C35 C36 1.37(2) . ?

loop_
_twin_individual_id
_twin_individual_mass_fraction_refined
1 0.94(6)
2 0.06(6)
